data_7129469
loop_
_publ_author_name
'Fan, Jun'
'Quek, Shina'
'Yang, Ming-Chung'
'Zhang, Zheng-Feng'
'Su, Ming-Der'
'So, Cheuk-Wai'

_publ_section_title
;
 Reversible CO2 activation by a N-phosphinoamidinato digermyne
;
_journal_name_full 'Chemical Communications'
_journal_paper_doi 10.1039/D1CC05391D
_journal_year 2022
_chemical_formula_sum 'C54 H80 Ge2 N4 P2'
_chemical_formula_weight 992.34
_space_group_crystal_system monoclinic
_space_group_IT_number 14
_space_group_name_Hall '-P 2ybc'
_space_group_name_H-M_alt 'P 1 21/c 1'
_atom_sites_solution_hydrogens geom
_atom_sites_solution_primary dual
_audit_update_record
;
2021-09-13 deposited with the CCDC.	2021-12-17 downloaded from the CCDC.
;
_cell_angle_alpha 90
_cell_angle_beta 103.500(4)
_cell_angle_gamma 90
_cell_formula_units_Z 4
_cell_length_a 16.8440(6)
_cell_length_b 12.6688(6)
_cell_length_c 25.5968(13)
_cell_measurement_reflns_used 4485
_cell_measurement_temperature 100.(2)
_cell_measurement_theta_max 66.4521
_cell_measurement_theta_min 3.9276
_cell_volume 5311.3(4)
_computing_cell_refinement 'SAINT V8.38A (Bruker AXS Inc., 2017)'
_computing_data_collection 'APEX3 (Bruker AXS Inc., 2018)'
_computing_data_reduction 'SAINT V8.38A (Bruker AXS Inc., 2017)'
_computing_molecular_graphics 'XP (Bruker AXS Inc., 2018)'
_computing_publication_material 'APEX3 (Bruker AXS Inc., 2018)'
_computing_structure_refinement 'SHELXL-2018/3 (Sheldrick, 2018)'
_computing_structure_solution 'XT, VERSION 2014/5'
_diffrn_ambient_temperature 100.(2)
_diffrn_detector_area_resol_mean 8.3333
_diffrn_measured_fraction_theta_full 0.968
_diffrn_measured_fraction_theta_max 0.968
_diffrn_measurement_device_type 'CCD area detector'
_diffrn_measurement_method 'phi and omega scans'
_diffrn_radiation_monochromator 'Multilayer Mirror'
_diffrn_radiation_type CuK\a
_diffrn_radiation_wavelength 1.54178
_diffrn_reflns_av_R_equivalents 0.1058
_diffrn_reflns_av_unetI/netI 0.1325
_diffrn_reflns_limit_h_max 20
_diffrn_reflns_limit_h_min -19
_diffrn_reflns_limit_k_max 15
_diffrn_reflns_limit_k_min -14
_diffrn_reflns_limit_l_max 27
_diffrn_reflns_limit_l_min -30
_diffrn_reflns_number 19270
_diffrn_reflns_theta_full 66.77
_diffrn_reflns_theta_max 66.77
_diffrn_reflns_theta_min 2.70
_diffrn_source 'Incoatec Microfocus Source'
_diffrn_source_type 'Bruker Kappa Duo APEX2'
_exptl_absorpt_coefficient_mu 2.240
_exptl_absorpt_correction_T_max 0.98
_exptl_absorpt_correction_T_min 0.64
_exptl_absorpt_correction_type multi-scan
_exptl_absorpt_process_details
;
SADABS-2016/2 - Bruker AXS area detector scaling and absorption correction
;
_exptl_crystal_colour red
_exptl_crystal_density_diffrn 1.241
_exptl_crystal_density_method 'not measured'
_exptl_crystal_description plate
_exptl_crystal_F_000 2104
_exptl_crystal_size_max 0.100
_exptl_crystal_size_mid 0.040
_exptl_crystal_size_min 0.010
_refine_diff_density_max 2.064
_refine_diff_density_min -1.161
_refine_ls_extinction_method none
_refine_ls_goodness_of_fit_ref 1.076
_refine_ls_hydrogen_treatment constr
_refine_ls_matrix_type full
_refine_ls_number_parameters 579
_refine_ls_number_reflns 9112
_refine_ls_number_restraints 0
_refine_ls_restrained_S_all 1.076
_refine_ls_R_factor_all 0.1434
_refine_ls_R_factor_gt 0.0888
_refine_ls_shift/su_max 0.000
_refine_ls_shift/su_mean 0.000
_refine_ls_structure_factor_coef Fsqd
_refine_ls_weighting_details 'w=1/[\s^2^(Fo^2^)+(0.1002P)^2^+8.4910P] where P=(Fo^2^+2Fc^2^)/3'
_refine_ls_weighting_scheme calc
_refine_ls_wR_factor_gt 0.2180
_refine_ls_wR_factor_ref 0.2473
_reflns_number_gt 5260
_reflns_number_total 9112
_reflns_threshold_expression 'I > 2\s(I)'
_cod_data_source_file d1cc05391d2.cif
_cod_data_source_block scw2302s
_cod_depositor_comments
;
The following automatic conversions were performed:

data item '_exptl_absorpt_correction_type' value 'Multi-Scan' was
changed to 'multi-scan' in accordance with the
/home/data/users/saulius/crontab/automatic-downloads/rss-feeds/RSC/lib/dictionaries/cif_core.dic
dictionary named 'cif_core.dic' version 2.4.2 last updated on
2011-04-26.

Automatic conversion script
Id: cif_fix_values 7556 2019-12-06 15:28:31Z antanas 
;
_cod_database_code 7129469

loop_
_space_group_symop_operation_xyz
'x, y, z'
'-x, y+1/2, -z+1/2'
'-x, -y, -z'
'x, -y-1/2, z-1/2'

loop_
_atom_site_type_symbol
_atom_site_label
_atom_site_fract_x
_atom_site_fract_y
_atom_site_fract_z
_atom_site_U_iso_or_equiv
_atom_site_adp_type
_atom_site_calc_flag
_atom_site_refinement_flags_adp
_atom_site_refinement_flags_occupancy
_atom_site_refinement_flags_posn
_atom_site_occupancy
_atom_site_disorder_assembly
_atom_site_disorder_group
C C1 0.3007(6) 0.5620(6) 0.2668(3) 0.036(2) Uani d . . . 1 . .
C C2 0.3869(5) 0.5649(7) 0.2778(4) 0.042(2) Uani d . . . 1 . .
C C3 0.4220(6) 0.6154(7) 0.2399(4) 0.044(2) Uani d . . . 1 . .
H H3 0.479821 0.618841 0.246233 0.053 Uiso calc U . R 1 . .
C C4 0.3755(6) 0.6599(7) 0.1937(4) 0.048(3) Uani d . . . 1 . .
H H4 0.401073 0.694668 0.169102 0.058 Uiso calc U . R 1 . .
C C5 0.2903(6) 0.6536(7) 0.1834(4) 0.040(2) Uani d . . . 1 . .
H H5 0.258029 0.682635 0.151136 0.048 Uiso calc U . R 1 . .
C C6 0.2523(5) 0.6051(6) 0.2201(4) 0.036(2) Uani d . . . 1 . .
C C7 0.1590(5) 0.6009(7) 0.2068(3) 0.0375(19) Uani d . . . 1 . .
H H7 0.142779 0.547335 0.231038 0.045 Uiso calc U . R 1 . .
C C8 0.1227(7) 0.7060(8) 0.2176(5) 0.060(3) Uani d . . . 1 . .
H H8A 0.147927 0.728973 0.254303 0.09 Uiso calc U . R 1 . .
H H8B 0.063716 0.698059 0.213595 0.09 Uiso calc U . R 1 . .
H H8C 0.133057 0.758693 0.192003 0.09 Uiso calc U . R 1 . .
C C9 0.1240(6) 0.5655(8) 0.1492(4) 0.052(2) Uani d . . . 1 . .
H H9A 0.135928 0.618781 0.124374 0.078 Uiso calc U . R 1 . .
H H9B 0.064763 0.556736 0.143312 0.078 Uiso calc U . R 1 . .
H H9C 0.148757 0.498092 0.142879 0.078 Uiso calc U . R 1 . .
C C10 0.4421(6) 0.5098(8) 0.3251(4) 0.051(3) Uani d . . . 1 . .
H H10 0.4073 0.474029 0.346532 0.061 Uiso calc U . R 1 . .
C C11 0.4947(8) 0.4263(11) 0.3061(5) 0.088(5) Uani d . . . 1 . .
H H11A 0.459815 0.380026 0.279738 0.132 Uiso calc U . R 1 . .
H H11B 0.523435 0.384312 0.336916 0.132 Uiso calc U . R 1 . .
H H11C 0.534668 0.461145 0.289539 0.132 Uiso calc U . R 1 . .
C C12 0.4979(6) 0.5901(10) 0.3617(5) 0.065(3) Uani d . . . 1 . .
H H12A 0.529824 0.629139 0.340593 0.097 Uiso calc U . R 1 . .
H H12B 0.534933 0.552583 0.391001 0.097 Uiso calc U . R 1 . .
H H12C 0.464317 0.639598 0.37663 0.097 Uiso calc U . R 1 . .
C C13 0.2208(6) 0.4273(6) 0.2996(3) 0.036(2) Uani d . . . 1 . .
C C14 0.2125(8) 0.3629(7) 0.2489(4) 0.054(3) Uani d . . . 1 . .
C C15 0.2790(9) 0.3321(8) 0.2298(5) 0.074(4) Uani d . . . 1 . .
H H15 0.332932 0.352834 0.247128 0.089 Uiso calc U . R 1 . .
C C16 0.2627(11) 0.2662(10) 0.1817(6) 0.085(5) Uani d . . . 1 . .
H H16 0.30676 0.241432 0.167664 0.102 Uiso calc U . R 1 . .
C C17 0.1843(12) 0.2399(11) 0.1567(6) 0.093(5) Uani d . . . 1 . .
H H17 0.17471 0.198425 0.124975 0.112 Uiso calc U . R 1 . .
C C18 0.1182(11) 0.2725(10) 0.1767(6) 0.087(4) Uani d . . . 1 . .
H H18 0.064109 0.253182 0.158978 0.104 Uiso calc U . R 1 . .
C C19 0.1320(9) 0.3317(8) 0.2216(4) 0.066(3) Uani d . . . 1 . .
H H19 0.087005 0.35343 0.235506 0.079 Uiso calc U . R 1 . .
C C20 0.2486(6) 0.3592(7) 0.4452(4) 0.040(2) Uani d . . . 1 . .
C C21 0.3248(6) 0.3313(8) 0.4254(5) 0.052(3) Uani d . . . 1 . .
H H21A 0.356907 0.278538 0.449363 0.078 Uiso calc U . R 1 . .
H H21B 0.357812 0.394898 0.425174 0.078 Uiso calc U . R 1 . .
H H21C 0.30859 0.302468 0.388906 0.078 Uiso calc U . R 1 . .
C C22 0.2035(6) 0.2563(8) 0.4511(4) 0.050(2) Uani d . . . 1 . .
H H22A 0.180211 0.226643 0.415482 0.075 Uiso calc U . R 1 . .
H H22B 0.15963 0.270815 0.469394 0.075 Uiso calc U . R 1 . .
H H22C 0.241928 0.205626 0.472303 0.075 Uiso calc U . R 1 . .
C C23 0.2737(6) 0.4166(9) 0.4988(4) 0.054(3) Uani d . . . 1 . .
H H23A 0.225033 0.432576 0.512187 0.081 Uiso calc U . R 1 . .
H H23B 0.301614 0.482508 0.494002 0.081 Uiso calc U . R 1 . .
H H23C 0.310643 0.371699 0.524845 0.081 Uiso calc U . R 1 . .
C C24 0.0789(6) 0.4575(7) 0.3963(4) 0.048(2) Uani d . . . 1 . .
C C25 0.0314(6) 0.3581(8) 0.3752(4) 0.049(2) Uani d . . . 1 . .
H H25A 0.049171 0.299988 0.400509 0.074 Uiso calc U . R 1 . .
H H25B 0.041609 0.339543 0.340168 0.074 Uiso calc U . R 1 . .
H H25C -0.027052 0.370712 0.371342 0.074 Uiso calc U . R 1 . .
C C26 0.0715(7) 0.4826(9) 0.4530(5) 0.061(3) Uani d . . . 1 . .
H H26A 0.014335 0.497203 0.452759 0.091 Uiso calc U . R 1 . .
H H26B 0.104913 0.54457 0.466362 0.091 Uiso calc U . R 1 . .
H H26C 0.090638 0.422085 0.476431 0.091 Uiso calc U . R 1 . .
C C27 0.0433(6) 0.5497(8) 0.3603(5) 0.057(3) Uani d . . . 1 . .
H H27A -0.016094 0.550977 0.355624 0.085 Uiso calc U . R 1 . .
H H27B 0.05652 0.541636 0.325202 0.085 Uiso calc U . R 1 . .
H H27C 0.066639 0.61591 0.376912 0.085 Uiso calc U . R 1 . .
C C28 0.2427(5) 0.7658(6) 0.4931(3) 0.0288(17) Uani d . . . 1 . .
C C29 0.3137(5) 0.7195(6) 0.5247(4) 0.036(2) Uani d . . . 1 . .
C C30 0.3051(6) 0.6594(6) 0.5683(4) 0.037(2) Uani d . . . 1 . .
H H30 0.351881 0.625345 0.589591 0.045 Uiso calc U . R 1 . .
C C31 0.2314(6) 0.6475(6) 0.5819(4) 0.039(2) Uani d . . . 1 . .
H H31 0.227895 0.606452 0.612332 0.047 Uiso calc U . R 1 . .
C C32 0.1627(5) 0.6951(7) 0.5514(4) 0.041(2) Uani d . . . 1 . .
H H32 0.112152 0.686328 0.561303 0.049 Uiso calc U . R 1 . .
C C33 0.1653(5) 0.7554(6) 0.5068(4) 0.038(2) Uani d . . . 1 . .
C C34 0.0884(5) 0.8089(7) 0.4739(4) 0.045(2) Uani d . . . 1 . .
H H34 0.087846 0.798282 0.435143 0.053 Uiso calc U . R 1 . .
C C35 0.0891(6) 0.9295(7) 0.4840(4) 0.049(2) Uani d . . . 1 . .
H H35A 0.039467 0.961007 0.461795 0.074 Uiso calc U . R 1 . .
H H35B 0.137121 0.960836 0.474707 0.074 Uiso calc U . R 1 . .
H H35C 0.091064 0.942806 0.522044 0.074 Uiso calc U . R 1 . .
C C36 0.0086(6) 0.7650(9) 0.4830(5) 0.059(3) Uani d . . . 1 . .
H H36A 0.00702 0.688407 0.477304 0.088 Uiso calc U . R 1 . .
H H36B -0.037417 0.797845 0.457574 0.088 Uiso calc U . R 1 . .
H H36C 0.004644 0.780327 0.519797 0.088 Uiso calc U . R 1 . .
C C37 0.3989(5) 0.7348(7) 0.5143(4) 0.041(2) Uani d . . . 1 . .
H H37 0.393872 0.778614 0.4812 0.049 Uiso calc U . R 1 . .
C C38 0.4398(5) 0.6295(7) 0.5063(4) 0.040(2) Uani d . . . 1 . .
H H38A 0.449634 0.588503 0.539613 0.061 Uiso calc U . R 1 . .
H H38B 0.491875 0.643385 0.496701 0.061 Uiso calc U . R 1 . .
H H38C 0.403954 0.589567 0.47733 0.061 Uiso calc U . R 1 . .
C C39 0.4549(6) 0.7930(7) 0.5619(4) 0.043(2) Uani d . . . 1 . .
H H39A 0.429384 0.859835 0.568291 0.064 Uiso calc U . R 1 . .
H H39B 0.507729 0.807186 0.553553 0.064 Uiso calc U . R 1 . .
H H39C 0.463033 0.748901 0.594213 0.064 Uiso calc U . R 1 . .
C C40 0.2849(5) 0.9196(7) 0.4470(4) 0.036(2) Uani d . . . 1 . .
C C41 0.3209(5) 0.9775(6) 0.4974(4) 0.035(2) Uani d . . . 1 . .
C C42 0.2913(6) 0.9781(7) 0.5442(4) 0.042(2) Uani d . . . 1 . .
H H42 0.245911 0.934912 0.545924 0.05 Uiso calc U . R 1 . .
C C43 0.3262(6) 1.0394(7) 0.5873(4) 0.043(2) Uani d . . . 1 . .
H H43 0.303657 1.041129 0.617995 0.052 Uiso calc U . R 1 . .
C C44 0.3944(6) 1.0988(8) 0.5861(4) 0.046(2) Uani d . . . 1 . .
H H44 0.419056 1.140859 0.616256 0.055 Uiso calc U . R 1 . .
C C45 0.4271(6) 1.0977(7) 0.5417(4) 0.045(2) Uani d . . . 1 . .
H H45 0.474574 1.137949 0.541289 0.053 Uiso calc U . R 1 . .
C C46 0.3907(5) 1.0382(7) 0.4979(4) 0.039(2) Uani d . . . 1 . .
H H46 0.413266 1.038055 0.467135 0.046 Uiso calc U . R 1 . .
C C47 0.1632(7) 1.0094(7) 0.3148(5) 0.050(3) Uani d . . . 1 . .
C C48 0.1140(7) 1.0228(8) 0.3582(5) 0.055(3) Uani d . . . 1 . .
H H48A 0.069095 1.072609 0.345411 0.082 Uiso calc U . R 1 . .
H H48B 0.149822 1.050083 0.391224 0.082 Uiso calc U . R 1 . .
H H48C 0.091715 0.954381 0.365479 0.082 Uiso calc U . R 1 . .
C C49 0.1947(8) 1.1184(8) 0.3032(5) 0.064(3) Uani d . . . 1 . .
H H49A 0.148778 1.167834 0.293902 0.097 Uiso calc U . R 1 . .
H H49B 0.221246 1.113066 0.273035 0.097 Uiso calc U . R 1 . .
H H49C 0.234126 1.143989 0.33507 0.097 Uiso calc U . R 1 . .
C C50 0.1050(7) 0.9643(10) 0.2641(5) 0.067(3) Uani d . . . 1 . .
H H50A 0.088078 0.892994 0.27156 0.101 Uiso calc U . R 1 . .
H H50B 0.133207 0.961622 0.234661 0.101 Uiso calc U . R 1 . .
H H50C 0.056785 1.009741 0.25375 0.101 Uiso calc U . R 1 . .
C C51 0.3318(6) 0.9245(7) 0.3068(4) 0.044(2) Uani d . . . 1 . .
C C52 0.3826(7) 1.0256(8) 0.3191(4) 0.060(3) Uani d . . . 1 . .
H H52A 0.397186 1.03764 0.357955 0.09 Uiso calc U . R 1 . .
H H52B 0.350729 1.085574 0.301196 0.09 Uiso calc U . R 1 . .
H H52C 0.432483 1.018252 0.305874 0.09 Uiso calc U . R 1 . .
C C53 0.2991(7) 0.9123(9) 0.2456(5) 0.063(3) Uani d . . . 1 . .
H H53A 0.345053 0.906319 0.22836 0.095 Uiso calc U . R 1 . .
H H53B 0.266111 0.974132 0.231426 0.095 Uiso calc U . R 1 . .
H H53C 0.265291 0.848584 0.238186 0.095 Uiso calc U . R 1 . .
C C54 0.3863(6) 0.8310(8) 0.3270(4) 0.052(3) Uani d . . . 1 . .
H H54A 0.435426 0.834813 0.312721 0.077 Uiso calc U . R 1 . .
H H54B 0.356846 0.765467 0.314888 0.077 Uiso calc U . R 1 . .
H H54C 0.401971 0.832347 0.366311 0.077 Uiso calc U . R 1 . .
Ge Ge1 0.28173(6) 0.59367(7) 0.38061(4) 0.0337(3) Uani d . . . 1 . .
Ge Ge2 0.18568(6) 0.76191(7) 0.37171(4) 0.0362(3) Uani d . . . 1 . .
N N1 0.2631(4) 0.5191(5) 0.3072(3) 0.0299(15) Uani d . . . 1 . .
N N2 0.1810(5) 0.3870(5) 0.3333(3) 0.0413(18) Uani d . . . 1 . .
N N3 0.2447(4) 0.8240(5) 0.4450(3) 0.0311(15) Uani d . . . 1 . .
N N4 0.2925(5) 0.9683(5) 0.4038(3) 0.0392(17) Uani d . . . 1 . .
P P1 0.18939(14) 0.45043(16) 0.39182(9) 0.0333(5) Uani d . . . 1 . .
P P2 0.24896(15) 0.91690(16) 0.34372(10) 0.0378(5) Uani d . . . 1 . .

loop_
_atom_site_aniso_label
_atom_site_aniso_U_11
_atom_site_aniso_U_22
_atom_site_aniso_U_33
_atom_site_aniso_U_12
_atom_site_aniso_U_13
_atom_site_aniso_U_23
C1 0.056(5) 0.027(4) 0.033(4) 0.006(4) 0.027(4) 0.003(4)
C2 0.040(5) 0.033(5) 0.064(6) 0.004(4) 0.034(5) 0.000(4)
C3 0.040(5) 0.043(5) 0.057(6) 0.002(4) 0.026(5) 0.008(5)
C4 0.071(7) 0.030(5) 0.057(6) -0.008(5) 0.043(6) -0.001(4)
C5 0.060(6) 0.026(4) 0.037(5) 0.004(4) 0.020(4) 0.008(4)
C6 0.051(5) 0.016(4) 0.049(5) 0.001(4) 0.026(4) 0.006(4)
C7 0.043(5) 0.033(4) 0.037(5) -0.001(4) 0.012(4) 0.000(4)
C8 0.053(6) 0.040(6) 0.087(9) 0.013(5) 0.019(6) 0.002(5)
C9 0.065(6) 0.049(6) 0.042(5) -0.006(5) 0.014(5) 0.000(5)
C10 0.036(5) 0.057(6) 0.068(7) 0.013(5) 0.030(5) 0.020(5)
C11 0.089(9) 0.105(11) 0.080(9) 0.067(9) 0.043(8) 0.018(8)
C12 0.049(6) 0.077(8) 0.072(8) -0.003(6) 0.020(5) 0.023(7)
C13 0.056(5) 0.025(4) 0.033(4) -0.004(4) 0.023(4) -0.005(3)
C14 0.099(9) 0.027(5) 0.047(6) -0.003(5) 0.041(6) 0.003(4)
C15 0.130(11) 0.031(5) 0.084(9) -0.017(6) 0.070(9) -0.012(5)
C16 0.140(13) 0.060(8) 0.080(9) -0.014(9) 0.073(10) 0.004(7)
C17 0.175(17) 0.056(8) 0.058(8) -0.030(10) 0.048(10) 0.002(6)
C18 0.141(14) 0.050(7) 0.072(9) -0.019(8) 0.029(9) 0.003(7)
C19 0.119(10) 0.029(5) 0.049(6) -0.022(6) 0.017(7) -0.010(5)
C20 0.044(5) 0.035(5) 0.048(5) -0.007(4) 0.022(4) 0.002(4)
C21 0.045(6) 0.040(5) 0.077(7) 0.010(5) 0.025(5) 0.007(5)
C22 0.055(6) 0.040(5) 0.059(6) -0.010(5) 0.019(5) 0.006(5)
C23 0.061(6) 0.057(6) 0.045(6) -0.005(5) 0.013(5) 0.005(5)
C24 0.060(6) 0.026(4) 0.066(6) -0.011(4) 0.032(5) 0.002(4)
C25 0.052(6) 0.045(6) 0.059(6) -0.008(5) 0.031(5) -0.004(5)
C26 0.061(7) 0.057(7) 0.076(8) -0.021(5) 0.041(6) -0.026(6)
C27 0.038(5) 0.032(5) 0.099(9) -0.010(4) 0.014(5) 0.003(5)
C28 0.036(4) 0.022(4) 0.034(4) -0.003(3) 0.021(4) 0.002(3)
C29 0.037(5) 0.019(4) 0.058(6) -0.003(4) 0.025(4) -0.001(4)
C30 0.046(5) 0.022(4) 0.050(5) -0.004(4) 0.025(4) -0.002(4)
C31 0.054(6) 0.027(4) 0.046(5) -0.011(4) 0.029(5) -0.006(4)
C32 0.039(5) 0.034(5) 0.060(6) -0.006(4) 0.032(5) -0.007(4)
C33 0.031(4) 0.026(4) 0.065(6) 0.002(4) 0.024(4) -0.002(4)
C34 0.032(5) 0.035(5) 0.077(7) 0.001(4) 0.035(5) -0.003(5)
C35 0.048(5) 0.040(5) 0.069(7) 0.003(4) 0.032(5) -0.003(5)
C36 0.044(6) 0.057(7) 0.084(8) 0.001(5) 0.032(6) 0.011(6)
C37 0.048(5) 0.028(4) 0.056(6) 0.003(4) 0.029(5) 0.005(4)
C38 0.044(5) 0.032(5) 0.051(6) 0.007(4) 0.022(4) -0.003(4)
C39 0.047(5) 0.034(5) 0.054(6) 0.001(4) 0.024(5) -0.003(4)
C40 0.040(5) 0.030(4) 0.046(5) 0.004(4) 0.026(4) -0.002(4)
C41 0.040(5) 0.016(4) 0.057(6) 0.001(3) 0.027(4) 0.001(4)
C42 0.043(5) 0.027(4) 0.066(6) 0.005(4) 0.034(5) 0.000(4)
C43 0.046(5) 0.036(5) 0.057(6) 0.003(4) 0.029(5) 0.001(4)
C44 0.057(6) 0.041(5) 0.043(5) -0.003(5) 0.019(5) -0.011(4)
C45 0.049(5) 0.030(4) 0.061(6) -0.016(4) 0.026(5) -0.005(4)
C46 0.038(5) 0.034(5) 0.053(6) -0.007(4) 0.028(4) 0.001(4)
C47 0.064(7) 0.024(4) 0.067(7) 0.002(4) 0.022(6) -0.003(4)
C48 0.068(7) 0.031(5) 0.067(7) 0.004(5) 0.020(6) -0.002(5)
C49 0.099(9) 0.036(6) 0.066(7) 0.012(6) 0.035(7) 0.016(5)
C50 0.069(8) 0.059(7) 0.069(8) 0.018(6) 0.007(6) -0.005(6)
C51 0.066(6) 0.029(5) 0.040(5) -0.008(4) 0.020(5) -0.001(4)
C52 0.094(8) 0.048(6) 0.050(6) -0.026(6) 0.040(6) -0.007(5)
C53 0.082(8) 0.045(6) 0.073(8) -0.011(6) 0.039(7) -0.015(6)
C54 0.048(6) 0.048(6) 0.064(7) -0.010(5) 0.024(5) -0.004(5)
Ge1 0.0403(5) 0.0232(5) 0.0440(6) -0.0018(4) 0.0229(4) 0.0000(4)
Ge2 0.0399(5) 0.0199(5) 0.0556(6) -0.0003(4) 0.0248(5) -0.0005(4)
N1 0.043(4) 0.030(4) 0.021(3) -0.005(3) 0.015(3) -0.007(3)
N2 0.059(5) 0.018(3) 0.055(5) -0.003(3) 0.032(4) -0.004(3)
N3 0.037(4) 0.025(3) 0.037(4) -0.002(3) 0.020(3) 0.008(3)
N4 0.050(4) 0.025(4) 0.045(4) -0.010(3) 0.016(4) -0.002(3)
P1 0.0446(12) 0.0206(10) 0.0421(12) -0.0058(9) 0.0248(10) -0.0025(9)
P2 0.0506(13) 0.0172(9) 0.0517(14) -0.0046(9) 0.0240(11) -0.0016(9)

loop_
_atom_type_symbol
_atom_type_description
_atom_type_scat_dispersion_real
_atom_type_scat_dispersion_imag
_atom_type_scat_source
C C 0.0181 0.0091 'International Tables Vol C Tables 4.2.6.8 and 6.1.1.4'
H H 0.0000 0.0000 'International Tables Vol C Tables 4.2.6.8 and 6.1.1.4'
Ge Ge -1.0885 0.8855 'International Tables Vol C Tables 4.2.6.8 and 6.1.1.4'
N N 0.0311 0.0180 'International Tables Vol C Tables 4.2.6.8 and 6.1.1.4'
P P 0.2955 0.4335 'International Tables Vol C Tables 4.2.6.8 and 6.1.1.4'

loop_
_geom_angle_atom_site_label_1
_geom_angle_atom_site_label_2
_geom_angle_atom_site_label_3
_geom_angle_site_symmetry_1
_geom_angle_site_symmetry_3
_geom_angle
_geom_angle_publ_flag
C6 C1 C2 . . 122.1(7) ?
C6 C1 N1 . . 119.8(8) ?
C2 C1 N1 . . 118.0(8) ?
C3 C2 C1 . . 116.9(9) ?
C3 C2 C10 . . 118.9(8) ?
C1 C2 C10 . . 124.0(7) ?
C4 C3 C2 . . 122.2(9) ?
C4 C3 H3 . . 118.9 ?
C2 C3 H3 . . 118.9 ?
C3 C4 C5 . . 119.4(8) ?
C3 C4 H4 . . 120.3 ?
C5 C4 H4 . . 120.3 ?
C6 C5 C4 . . 120.6(9) ?
C6 C5 H5 . . 119.7 ?
C4 C5 H5 . . 119.7 ?
C1 C6 C5 . . 118.8(8) ?
C1 C6 C7 . . 123.0(7) ?
C5 C6 C7 . . 118.3(8) ?
C8 C7 C9 . . 110.7(8) ?
C8 C7 C6 . . 111.4(8) ?
C9 C7 C6 . . 111.9(7) ?
C8 C7 H7 . . 107.5 ?
C9 C7 H7 . . 107.5 ?
C6 C7 H7 . . 107.5 ?
C7 C8 H8A . . 109.5 ?
C7 C8 H8B . . 109.5 ?
H8A C8 H8B . . 109.5 ?
C7 C8 H8C . . 109.5 ?
H8A C8 H8C . . 109.5 ?
H8B C8 H8C . . 109.5 ?
C7 C9 H9A . . 109.5 ?
C7 C9 H9B . . 109.5 ?
H9A C9 H9B . . 109.5 ?
C7 C9 H9C . . 109.5 ?
H9A C9 H9C . . 109.5 ?
H9B C9 H9C . . 109.5 ?
C2 C10 C11 . . 111.0(9) ?
C2 C10 C12 . . 110.8(8) ?
C11 C10 C12 . . 109.4(9) ?
C2 C10 H10 . . 108.5 ?
C11 C10 H10 . . 108.5 ?
C12 C10 H10 . . 108.5 ?
C10 C11 H11A . . 109.5 ?
C10 C11 H11B . . 109.5 ?
H11A C11 H11B . . 109.5 ?
C10 C11 H11C . . 109.5 ?
H11A C11 H11C . . 109.5 ?
H11B C11 H11C . . 109.5 ?
C10 C12 H12A . . 109.5 ?
C10 C12 H12B . . 109.5 ?
H12A C12 H12B . . 109.5 ?
C10 C12 H12C . . 109.5 ?
H12A C12 H12C . . 109.5 ?
H12B C12 H12C . . 109.5 ?
N2 C13 N1 . . 124.8(7) ?
N2 C13 C14 . . 113.3(7) ?
N1 C13 C14 . . 121.9(7) ?
C15 C14 C19 . . 120.4(11) ?
C15 C14 C13 . . 122.4(11) ?
C19 C14 C13 . . 117.1(9) ?
C14 C15 C16 . . 116.9(13) ?
C14 C15 H15 . . 121.6 ?
C16 C15 H15 . . 121.6 ?
C17 C16 C15 . . 120.3(13) ?
C17 C16 H16 . . 119.9 ?
C15 C16 H16 . . 119.9 ?
C16 C17 C18 . . 121.6(13) ?
C16 C17 H17 . . 119.2 ?
C18 C17 H17 . . 119.2 ?
C19 C18 C17 . . 119.0(16) ?
C19 C18 H18 . . 120.5 ?
C17 C18 H18 . . 120.5 ?
C18 C19 C14 . . 121.8(13) ?
C18 C19 H19 . . 119.1 ?
C14 C19 H19 . . 119.1 ?
C23 C20 C21 . . 109.3(8) ?
C23 C20 C22 . . 110.9(8) ?
C21 C20 C22 . . 108.1(8) ?
C23 C20 P1 . . 110.4(7) ?
C21 C20 P1 . . 104.1(6) ?
C22 C20 P1 . . 113.7(7) ?
C20 C21 H21A . . 109.5 ?
C20 C21 H21B . . 109.5 ?
H21A C21 H21B . . 109.5 ?
C20 C21 H21C . . 109.5 ?
H21A C21 H21C . . 109.5 ?
H21B C21 H21C . . 109.5 ?
C20 C22 H22A . . 109.5 ?
C20 C22 H22B . . 109.5 ?
H22A C22 H22B . . 109.5 ?
C20 C22 H22C . . 109.5 ?
H22A C22 H22C . . 109.5 ?
H22B C22 H22C . . 109.5 ?
C20 C23 H23A . . 109.5 ?
C20 C23 H23B . . 109.5 ?
H23A C23 H23B . . 109.5 ?
C20 C23 H23C . . 109.5 ?
H23A C23 H23C . . 109.5 ?
H23B C23 H23C . . 109.5 ?
C26 C24 C27 . . 108.0(9) ?
C26 C24 C25 . . 111.0(7) ?
C27 C24 C25 . . 108.7(9) ?
C26 C24 P1 . . 111.6(8) ?
C27 C24 P1 . . 104.7(6) ?
C25 C24 P1 . . 112.5(6) ?
C24 C25 H25A . . 109.5 ?
C24 C25 H25B . . 109.5 ?
H25A C25 H25B . . 109.5 ?
C24 C25 H25C . . 109.5 ?
H25A C25 H25C . . 109.5 ?
H25B C25 H25C . . 109.5 ?
C24 C26 H26A . . 109.5 ?
C24 C26 H26B . . 109.5 ?
H26A C26 H26B . . 109.5 ?
C24 C26 H26C . . 109.5 ?
H26A C26 H26C . . 109.5 ?
H26B C26 H26C . . 109.5 ?
C24 C27 H27A . . 109.5 ?
C24 C27 H27B . . 109.5 ?
H27A C27 H27B . . 109.5 ?
C24 C27 H27C . . 109.5 ?
H27A C27 H27C . . 109.5 ?
H27B C27 H27C . . 109.5 ?
C29 C28 C33 . . 121.5(7) ?
C29 C28 N3 . . 121.2(6) ?
C33 C28 N3 . . 117.3(7) ?
C30 C29 C28 . . 117.3(7) ?
C30 C29 C37 . . 119.1(8) ?
C28 C29 C37 . . 123.6(7) ?
C31 C30 C29 . . 122.2(9) ?
C31 C30 H30 . . 118.9 ?
C29 C30 H30 . . 118.9 ?
C30 C31 C32 . . 120.0(8) ?
C30 C31 H31 . . 120.0 ?
C32 C31 H31 . . 120.0 ?
C31 C32 C33 . . 121.8(7) ?
C31 C32 H32 . . 119.1 ?
C33 C32 H32 . . 119.1 ?
C32 C33 C28 . . 117.2(8) ?
C32 C33 C34 . . 120.9(7) ?
C28 C33 C34 . . 121.9(8) ?
C36 C34 C33 . . 114.8(8) ?
C36 C34 C35 . . 107.9(7) ?
C33 C34 C35 . . 112.0(8) ?
C36 C34 H34 . . 107.3 ?
C33 C34 H34 . . 107.3 ?
C35 C34 H34 . . 107.3 ?
C34 C35 H35A . . 109.5 ?
C34 C35 H35B . . 109.5 ?
H35A C35 H35B . . 109.5 ?
C34 C35 H35C . . 109.5 ?
H35A C35 H35C . . 109.5 ?
H35B C35 H35C . . 109.5 ?
C34 C36 H36A . . 109.5 ?
C34 C36 H36B . . 109.5 ?
H36A C36 H36B . . 109.5 ?
C34 C36 H36C . . 109.5 ?
H36A C36 H36C . . 109.5 ?
H36B C36 H36C . . 109.5 ?
C29 C37 C38 . . 112.4(7) ?
C29 C37 C39 . . 110.3(7) ?
C38 C37 C39 . . 108.1(8) ?
C29 C37 H37 . . 108.7 ?
C38 C37 H37 . . 108.7 ?
C39 C37 H37 . . 108.7 ?
C37 C38 H38A . . 109.5 ?
C37 C38 H38B . . 109.5 ?
H38A C38 H38B . . 109.5 ?
C37 C38 H38C . . 109.5 ?
H38A C38 H38C . . 109.5 ?
H38B C38 H38C . . 109.5 ?
C37 C39 H39A . . 109.5 ?
C37 C39 H39B . . 109.5 ?
H39A C39 H39B . . 109.5 ?
C37 C39 H39C . . 109.5 ?
H39A C39 H39C . . 109.5 ?
H39B C39 H39C . . 109.5 ?
N4 C40 N3 . . 121.8(8) ?
N4 C40 C41 . . 113.8(7) ?
N3 C40 C41 . . 124.3(7) ?
C42 C41 C46 . . 117.1(9) ?
C42 C41 C40 . . 126.1(8) ?
C46 C41 C40 . . 116.8(7) ?
C43 C42 C41 . . 121.5(8) ?
C43 C42 H42 . . 119.3 ?
C41 C42 H42 . . 119.3 ?
C42 C43 C44 . . 119.7(8) ?
C42 C43 H43 . . 120.1 ?
C44 C43 H43 . . 120.1 ?
C45 C44 C43 . . 120.6(9) ?
C45 C44 H44 . . 119.7 ?
C43 C44 H44 . . 119.7 ?
C46 C45 C44 . . 119.5(8) ?
C46 C45 H45 . . 120.2 ?
C44 C45 H45 . . 120.2 ?
C45 C46 C41 . . 121.5(8) ?
C45 C46 H46 . . 119.3 ?
C41 C46 H46 . . 119.3 ?
C49 C47 C48 . . 108.0(8) ?
C49 C47 C50 . . 110.5(10) ?
C48 C47 C50 . . 107.7(9) ?
C49 C47 P2 . . 111.8(8) ?
C48 C47 P2 . . 106.2(7) ?
C50 C47 P2 . . 112.4(7) ?
C47 C48 H48A . . 109.5 ?
C47 C48 H48B . . 109.5 ?
H48A C48 H48B . . 109.5 ?
C47 C48 H48C . . 109.5 ?
H48A C48 H48C . . 109.5 ?
H48B C48 H48C . . 109.5 ?
C47 C49 H49A . . 109.5 ?
C47 C49 H49B . . 109.5 ?
H49A C49 H49B . . 109.5 ?
C47 C49 H49C . . 109.5 ?
H49A C49 H49C . . 109.5 ?
H49B C49 H49C . . 109.5 ?
C47 C50 H50A . . 109.5 ?
C47 C50 H50B . . 109.5 ?
H50A C50 H50B . . 109.5 ?
C47 C50 H50C . . 109.5 ?
H50A C50 H50C . . 109.5 ?
H50B C50 H50C . . 109.5 ?
C54 C51 C52 . . 108.6(9) ?
C54 C51 C53 . . 108.2(8) ?
C52 C51 C53 . . 110.0(8) ?
C54 C51 P2 . . 104.7(6) ?
C52 C51 P2 . . 112.9(6) ?
C53 C51 P2 . . 112.2(7) ?
C51 C52 H52A . . 109.5 ?
C51 C52 H52B . . 109.5 ?
H52A C52 H52B . . 109.5 ?
C51 C52 H52C . . 109.5 ?
H52A C52 H52C . . 109.5 ?
H52B C52 H52C . . 109.5 ?
C51 C53 H53A . . 109.5 ?
C51 C53 H53B . . 109.5 ?
H53A C53 H53B . . 109.5 ?
C51 C53 H53C . . 109.5 ?
H53A C53 H53C . . 109.5 ?
H53B C53 H53C . . 109.5 ?
C51 C54 H54A . . 109.5 ?
C51 C54 H54B . . 109.5 ?
H54A C54 H54B . . 109.5 ?
C51 C54 H54C . . 109.5 ?
H54A C54 H54C . . 109.5 ?
H54B C54 H54C . . 109.5 ?
N1 Ge1 P1 . . 78.52(18) ?
N1 Ge1 Ge2 . . 109.3(2) ?
P1 Ge1 Ge2 . . 102.36(6) ?
N3 Ge2 P2 . . 78.92(18) ?
N3 Ge2 Ge1 . . 94.22(19) ?
P2 Ge2 Ge1 . . 112.03(6) ?
C13 N1 C1 . . 121.7(6) ?
C13 N1 Ge1 . . 119.3(5) ?
C1 N1 Ge1 . . 118.9(5) ?
C13 N2 P1 . . 116.9(6) ?
C40 N3 C28 . . 121.6(7) ?
C40 N3 Ge2 . . 119.8(5) ?
C28 N3 Ge2 . . 118.7(5) ?
C40 N4 P2 . . 119.3(6) ?
N2 P1 C20 . . 105.8(4) ?
N2 P1 C24 . . 101.4(4) ?
C20 P1 C24 . . 110.2(4) ?
N2 P1 Ge1 . . 100.0(2) ?
C20 P1 Ge1 . . 107.2(3) ?
C24 P1 Ge1 . . 129.2(3) ?
N4 P2 C51 . . 103.1(4) ?
N4 P2 C47 . . 104.6(4) ?
C51 P2 C47 . . 111.6(5) ?
N4 P2 Ge2 . . 99.9(3) ?
C51 P2 Ge2 . . 128.8(3) ?
C47 P2 Ge2 . . 105.8(3) ?

loop_
_geom_bond_atom_site_label_1
_geom_bond_atom_site_label_2
_geom_bond_site_symmetry_2
_geom_bond_distance
_geom_bond_publ_flag
C1 C6 . 1.391(13) ?
C1 C2 . 1.413(13) ?
C1 N1 . 1.442(9) ?
C2 C3 . 1.404(12) ?
C2 C10 . 1.514(14) ?
C3 C4 . 1.377(14) ?
C3 H3 . 0.95 ?
C4 C5 . 1.400(13) ?
C4 H4 . 0.95 ?
C5 C6 . 1.398(11) ?
C5 H5 . 0.95 ?
C6 C7 . 1.529(12) ?
C7 C8 . 1.517(13) ?
C7 C9 . 1.521(13) ?
C7 H7 . 1.0 ?
C8 H8A . 0.98 ?
C8 H8B . 0.98 ?
C8 H8C . 0.98 ?
C9 H9A . 0.98 ?
C9 H9B . 0.98 ?
C9 H9C . 0.98 ?
C10 C11 . 1.531(13) ?
C10 C12 . 1.544(16) ?
C10 H10 . 1.0 ?
C11 H11A . 0.98 ?
C11 H11B . 0.98 ?
C11 H11C . 0.98 ?
C12 H12A . 0.98 ?
C12 H12B . 0.98 ?
C12 H12C . 0.98 ?
C13 N2 . 1.314(10) ?
C13 N1 . 1.353(10) ?
C13 C14 . 1.512(12) ?
C14 C15 . 1.379(15) ?
C14 C19 . 1.428(17) ?
C15 C16 . 1.460(18) ?
C15 H15 . 0.95 ?
C16 C17 . 1.37(2) ?
C16 H16 . 0.95 ?
C17 C18 . 1.39(2) ?
C17 H17 . 0.95 ?
C18 C19 . 1.346(17) ?
C18 H18 . 0.95 ?
C19 H19 . 0.95 ?
C20 C23 . 1.524(14) ?
C20 C21 . 1.528(11) ?
C20 C22 . 1.533(12) ?
C20 P1 . 1.887(10) ?
C21 H21A . 0.98 ?
C21 H21B . 0.98 ?
C21 H21C . 0.98 ?
C22 H22A . 0.98 ?
C22 H22B . 0.98 ?
C22 H22C . 0.98 ?
C23 H23A . 0.98 ?
C23 H23B . 0.98 ?
C23 H23C . 0.98 ?
C24 C26 . 1.519(14) ?
C24 C27 . 1.521(14) ?
C24 C25 . 1.521(13) ?
C24 P1 . 1.893(10) ?
C25 H25A . 0.98 ?
C25 H25B . 0.98 ?
C25 H25C . 0.98 ?
C26 H26A . 0.98 ?
C26 H26B . 0.98 ?
C26 H26C . 0.98 ?
C27 H27A . 0.98 ?
C27 H27B . 0.98 ?
C27 H27C . 0.98 ?
C28 C29 . 1.404(12) ?
C28 C33 . 1.433(10) ?
C28 N3 . 1.444(9) ?
C29 C30 . 1.387(12) ?
C29 C37 . 1.533(11) ?
C30 C31 . 1.374(11) ?
C30 H30 . 0.95 ?
C31 C32 . 1.374(13) ?
C31 H31 . 0.95 ?
C32 C33 . 1.384(13) ?
C32 H32 . 0.95 ?
C33 C34 . 1.527(13) ?
C34 C36 . 1.523(11) ?
C34 C35 . 1.548(13) ?
C34 H34 . 1.0 ?
C35 H35A . 0.98 ?
C35 H35B . 0.98 ?
C35 H35C . 0.98 ?
C36 H36A . 0.98 ?
C36 H36B . 0.98 ?
C36 H36C . 0.98 ?
C37 C38 . 1.537(11) ?
C37 C39 . 1.543(14) ?
C37 H37 . 1.0 ?
C38 H38A . 0.98 ?
C38 H38B . 0.98 ?
C38 H38C . 0.98 ?
C39 H39A . 0.98 ?
C39 H39B . 0.98 ?
C39 H39C . 0.98 ?
C40 N4 . 1.300(11) ?
C40 N3 . 1.383(11) ?
C40 C41 . 1.484(13) ?
C41 C42 . 1.400(12) ?
C41 C46 . 1.402(11) ?
C42 C43 . 1.365(14) ?
C42 H42 . 0.95 ?
C43 C44 . 1.380(13) ?
C43 H43 . 0.95 ?
C44 C45 . 1.374(12) ?
C44 H44 . 0.95 ?
C45 C46 . 1.372(13) ?
C45 H45 . 0.95 ?
C46 H46 . 0.95 ?
C47 C49 . 1.533(13) ?
C47 C48 . 1.542(14) ?
C47 C50 . 1.543(16) ?
C47 P2 . 1.873(11) ?
C48 H48A . 0.98 ?
C48 H48B . 0.98 ?
C48 H48C . 0.98 ?
C49 H49A . 0.98 ?
C49 H49B . 0.98 ?
C49 H49C . 0.98 ?
C50 H50A . 0.98 ?
C50 H50B . 0.98 ?
C50 H50C . 0.98 ?
C51 C54 . 1.513(14) ?
C51 C52 . 1.532(13) ?
C51 C53 . 1.542(15) ?
C51 P2 . 1.861(9) ?
C52 H52A . 0.98 ?
C52 H52B . 0.98 ?
C52 H52C . 0.98 ?
C53 H53A . 0.98 ?
C53 H53B . 0.98 ?
C53 H53C . 0.98 ?
C54 H54A . 0.98 ?
C54 H54B . 0.98 ?
C54 H54C . 0.98 ?
Ge1 N1 . 2.060(6) ?
Ge1 P1 . 2.450(2) ?
Ge1 Ge2 . 2.6533(13) ?
Ge2 N3 . 2.062(7) ?
Ge2 P2 . 2.421(2) ?
N2 P1 . 1.676(8) ?
N4 P2 . 1.673(8) ?
